data_8104203
loop_
_publ_author_name
'Zuercher, F.'
'Leoni, S.'
'Nesper, R.'

_publ_section_title
;
 Chemical, thermal and theoretical analysis of the alpha - beta phase
 transition of Ba3 Tt4 compounds
;
_journal_name_full 'Zeitschrift fuer Kristallographie (149,1979-)'
_journal_page_first 171
_journal_page_last 177
_journal_volume 218
_journal_year 2003
_chemical_formula_sum 'Ba3 Ge2.95 Si1.05'
_space_group_IT_number 136
_symmetry_space_group_name_Hall '-P 4n 2n'
_symmetry_space_group_name_H-M 'P 42/m n m'
_cell_angle_alpha 90
_cell_angle_beta 90
_cell_angle_gamma 90
_cell_formula_units_Z 4
_cell_length_a 8.572
_cell_length_b 8.572
_cell_length_c 11.981
_cell_volume 880.354
_citation_journal_id_ASTM ZEKRDZ
_cod_data_source_file Zuercher_ZEKRDZ_2003_1007.cif
_cod_data_source_block Ba3Ge2.95Si1.05
_cod_database_code 8104203

loop_
_symmetry_equiv_pos_as_xyz
x,y,z
-y+1/2,x+1/2,z+1/2
-x,-y,z
y+1/2,-x+1/2,z+1/2
x+1/2,-y+1/2,-z+1/2
y,x,-z
-x+1/2,y+1/2,-z+1/2
-y,-x,-z
-x,-y,-z
y-1/2,-x-1/2,-z-1/2
x,y,-z
-y-1/2,x-1/2,-z-1/2
-x-1/2,y-1/2,z-1/2
-y,-x,z
x-1/2,-y-1/2,z-1/2
y,x,z

loop_
_atom_site_label
_atom_site_type_symbol
_atom_site_fract_x
_atom_site_fract_y
_atom_site_fract_z
_atom_site_occupancy
_atom_site_U_iso_or_equiv
Ba1 Ba 0.83583 0.16417 0 1 0.0
Si1 Si 0.40922 0.19777 0 0.419 0.0
Ba3 Ba 0 0.5 0.25 1 0.0
Ge1 Ge 0.40922 0.19777 0 0.581 0.0
Ba2 Ba 0 0 0.33051 1 0.0
Ge2 Ge 0.19907 0.19907 0.14961 0.893 0.0
Si2 Si 0.19907 0.19907 0.14961 0.107 0.0
